data_4034613
loop_
_publ_author_name
'Maiti, Saikat'
'Kim, Jaeshin'
'Park, Jae-Heon'
'Nam, Dongsik'
'Lee, Jae Bin'
'Kim, Ye-Jin'
'Kee, Jung-Min'
'Seo, Jeong Kon'
'Myung, Kyungjae'
'Rohde, Jan-Uwe'
'Choe, Wonyoung'
'Kwon, Oh-Hoon'
'Hong, Sung You'

_publ_section_title
;
 Chemoselective Trifluoroethylation Reactions of Quinazolinones and
 Identification of Photostability.
;
_journal_issue 11
_journal_name_full 'The Journal of organic chemistry'
_journal_page_first 6737
_journal_page_last 6751
_journal_paper_doi 10.1021/acs.joc.9b00470
_journal_volume 84
_journal_year 2019
_chemical_formula_sum 'C20 H19 F3 N2 O'
_chemical_formula_weight 360.37
_space_group_crystal_system monoclinic
_space_group_IT_number 15
_space_group_name_Hall '-C 2yc'
_space_group_name_H-M_alt 'C 1 2/c 1'
_atom_sites_solution_hydrogens geom
_audit_creation_method SHELXL-2014/7
_cell_angle_alpha 90
_cell_angle_beta 102.88(3)
_cell_angle_gamma 90
_cell_formula_units_Z 8
_cell_length_a 12.180(2)
_cell_length_b 13.002(3)
_cell_length_c 23.231(5)
_cell_measurement_reflns_used 14476
_cell_measurement_temperature 173(2)
_cell_measurement_theta_max 27.423
_cell_measurement_theta_min 3.134
_cell_volume 3586.4(13)
_computing_cell_refinement 'Rigaku Rapid Auto'
_computing_data_collection 'Rigaku Rapid Auto'
_computing_data_reduction 'Rigaku Rapid Auto'
_computing_molecular_graphics ORTEP
_computing_publication_material CIFTAB
_computing_structure_refinement SHELXL
_computing_structure_solution SHELXS
_diffrn_ambient_temperature 173(2)
_diffrn_measured_fraction_theta_full 0.992
_diffrn_measured_fraction_theta_max 0.989
_diffrn_measurement_device_type 'imaging plate'
_diffrn_measurement_method 'omega scans'
_diffrn_radiation_type MoK\a
_diffrn_radiation_wavelength 0.71075
_diffrn_reflns_av_R_equivalents 0.0219
_diffrn_reflns_av_unetI/netI 0.0165
_diffrn_reflns_Laue_measured_fraction_full 0.992
_diffrn_reflns_Laue_measured_fraction_max 0.989
_diffrn_reflns_limit_h_max 15
_diffrn_reflns_limit_h_min -15
_diffrn_reflns_limit_k_max 16
_diffrn_reflns_limit_k_min -16
_diffrn_reflns_limit_l_max 30
_diffrn_reflns_limit_l_min -30
_diffrn_reflns_number 17287
_diffrn_reflns_point_group_measured_fraction_full 0.992
_diffrn_reflns_point_group_measured_fraction_max 0.989
_diffrn_reflns_theta_full 25.242
_diffrn_reflns_theta_max 27.423
_diffrn_reflns_theta_min 3.134
_diffrn_source 'fine-focus sealed tube'
_exptl_absorpt_coefficient_mu 0.104
_exptl_absorpt_correction_T_max 0.969
_exptl_absorpt_correction_T_min 0.959
_exptl_absorpt_correction_type multi-scan
_exptl_absorpt_process_details 'Rigaku Rapid Auto'
_exptl_crystal_colour Colorless
_exptl_crystal_density_diffrn 1.335
_exptl_crystal_description Block
_exptl_crystal_F_000 1504
_exptl_crystal_size_max 0.400
_exptl_crystal_size_mid 0.300
_exptl_crystal_size_min 0.300
_refine_diff_density_max 0.413
_refine_diff_density_min -0.333
_refine_diff_density_rms 0.041
_refine_ls_extinction_method none
_refine_ls_goodness_of_fit_ref 1.032
_refine_ls_hydrogen_treatment constr
_refine_ls_matrix_type full
_refine_ls_number_parameters 238
_refine_ls_number_reflns 4059
_refine_ls_number_restraints 0
_refine_ls_restrained_S_all 1.032
_refine_ls_R_factor_all 0.0684
_refine_ls_R_factor_gt 0.0516
_refine_ls_shift/su_max 0.000
_refine_ls_shift/su_mean 0.000
_refine_ls_structure_factor_coef Fsqd
_refine_ls_weighting_details 'w=1/[\s^2^(Fo^2^)+(0.0532P)^2^+3.8856P] where P=(Fo^2^+2Fc^2^)/3'
_refine_ls_weighting_scheme calc
_refine_ls_wR_factor_gt 0.1216
_refine_ls_wR_factor_ref 0.1303
_reflns_Friedel_coverage 0.000
_reflns_number_gt 3215
_reflns_number_total 4059
_reflns_threshold_expression 'I > 2\s(I)'
_cod_data_source_file jo9b00470_si_003.cif
_cod_data_source_block C2_c_a
_cod_depositor_comments
;
The following automatic conversions were performed:

data item '_exptl_absorpt_correction_type' value 'Multi-scan' was
changed to 'multi-scan' in accordance with the
/home/data/users/saulius/crontab/automatic-downloads/current/ACS/lib/dictionaries/cif_core.dic
dictionary named 'cif_core.dic' version 2.4.2 last updated on
2011-04-26.

Automatic conversion script
Id: cif_fix_values 6909 2019-04-08 15:41:33Z antanas 
;
_cod_original_cell_volume 3586.2(13)
_cod_original_sg_symbol_H-M 'C 2/c'
_cod_database_code 4034613
_shelx_shelxl_version_number 2014/7
_shelx_space_group_comment
;
The symmetry employed for this shelxl refinement is uniquely defined
by the following loop, which should always be used as a source of
symmetry information in preference to the above space-group names.
They are only intended as comments.
;

loop_
_space_group_symop_operation_xyz
'x, y, z'
'-x, y, -z+1/2'
'x+1/2, y+1/2, z'
'-x+1/2, y+1/2, -z+1/2'
'-x, -y, -z'
'x, -y, z-1/2'
'-x+1/2, -y+1/2, -z'
'x+1/2, -y+1/2, z-1/2'

loop_
_atom_site_label
_atom_site_type_symbol
_atom_site_fract_x
_atom_site_fract_y
_atom_site_fract_z
_atom_site_U_iso_or_equiv
_atom_site_adp_type
_atom_site_occupancy
_atom_site_site_symmetry_order
_atom_site_calc_flag
_atom_site_refinement_flags_posn
_atom_site_refinement_flags_adp
F2 F 0.76176(12) 0.86629(12) 0.50137(6) 0.0741(4) Uani 1 1 d . .
F3 F 0.72862(10) 0.81604(13) 0.41082(6) 0.0729(4) Uani 1 1 d . .
N2 N 0.40901(12) 0.82820(10) 0.29712(6) 0.0313(3) Uani 1 1 d . .
F1 F 0.71286(12) 0.97515(12) 0.43065(7) 0.0820(5) Uani 1 1 d . .
O1 O 0.48121(14) 1.04822(10) 0.42465(6) 0.0544(4) Uani 1 1 d . .
N1 N 0.49695(11) 0.88328(10) 0.39362(6) 0.0293(3) Uani 1 1 d . .
C8 C 0.46610(13) 0.80841(11) 0.34967(7) 0.0265(3) Uani 1 1 d . .
C11 C 0.49885(13) 0.69913(11) 0.36316(7) 0.0271(3) Uani 1 1 d . .
C13 C 0.48798(13) 0.53989(12) 0.41463(7) 0.0298(3) Uani 1 1 d . .
H13 H 0.4610 0.5029 0.4439 0.036 Uiso 1 1 calc R U
C14 C 0.55334(13) 0.48918(12) 0.38152(7) 0.0282(3) Uani 1 1 d . .
C5 C 0.37464(13) 0.92893(12) 0.28338(7) 0.0309(3) Uani 1 1 d . .
C12 C 0.46113(13) 0.64342(12) 0.40589(7) 0.0296(3) Uani 1 1 d . .
H12 H 0.4167 0.6762 0.4293 0.036 Uiso 1 1 calc R U
C6 C 0.39518(14) 1.00779(12) 0.32508(7) 0.0319(4) Uani 1 1 d . .
C15 C 0.58893(15) 0.54599(13) 0.33810(8) 0.0347(4) Uani 1 1 d . .
H15 H 0.6330 0.5133 0.3144 0.042 Uiso 1 1 calc R U
C16 C 0.56159(15) 0.64914(13) 0.32860(7) 0.0337(4) Uani 1 1 d . .
H16 H 0.5859 0.6857 0.2983 0.040 Uiso 1 1 calc R U
C7 C 0.45912(15) 0.98581(12) 0.38481(8) 0.0356(4) Uani 1 1 d . .
C9 C 0.57325(15) 0.86182(13) 0.45080(7) 0.0346(4) Uani 1 1 d . .
H9A H 0.5639 0.7894 0.4620 0.042 Uiso 1 1 calc R U
H9B H 0.5535 0.9066 0.4814 0.042 Uiso 1 1 calc R U
C17 C 0.58740(15) 0.37587(13) 0.39203(9) 0.0379(4) Uani 1 1 d . .
C1 C 0.35470(16) 1.10741(13) 0.30981(9) 0.0419(4) Uani 1 1 d . .
H1 H 0.3681 1.1608 0.3385 0.050 Uiso 1 1 calc R U
C2 C 0.29566(16) 1.12764(15) 0.25334(9) 0.0452(5) Uani 1 1 d . .
H2 H 0.2684 1.1951 0.2428 0.054 Uiso 1 1 calc R U
C4 C 0.31418(17) 0.95092(15) 0.22595(8) 0.0444(4) Uani 1 1 d . .
H4 H 0.2997 0.8981 0.1970 0.053 Uiso 1 1 calc R U
C3 C 0.27586(18) 1.04930(16) 0.21171(9) 0.0494(5) Uani 1 1 d . .
H3 H 0.2351 1.0638 0.1727 0.059 Uiso 1 1 calc R U
C10 C 0.69393(18) 0.88020(18) 0.44822(9) 0.0536(5) Uani 1 1 d . .
C18 C 0.5144(2) 0.31892(15) 0.42583(11) 0.0621(7) Uani 1 1 d . .
H18A H 0.5373 0.2465 0.4299 0.093 Uiso 1 1 calc R U
H18B H 0.4354 0.3235 0.4045 0.093 Uiso 1 1 calc R U
H18C H 0.5228 0.3496 0.4651 0.093 Uiso 1 1 calc R U
C19 C 0.5772(4) 0.32032(18) 0.33403(14) 0.1210(17) Uani 1 1 d . .
H19A H 0.5879 0.2464 0.3413 0.182 Uiso 1 1 calc R U
H19B H 0.6347 0.3459 0.3141 0.182 Uiso 1 1 calc R U
H19C H 0.5022 0.3326 0.3090 0.182 Uiso 1 1 calc R U
C20 C 0.7081(2) 0.3719(2) 0.4266(3) 0.159(2) Uani 1 1 d . .
H20A H 0.7129 0.4010 0.4661 0.239 Uiso 1 1 calc R U
H20B H 0.7557 0.4119 0.4060 0.239 Uiso 1 1 calc R U
H20C H 0.7338 0.3003 0.4303 0.239 Uiso 1 1 calc R U

loop_
_atom_site_aniso_label
_atom_site_aniso_U_11
_atom_site_aniso_U_22
_atom_site_aniso_U_33
_atom_site_aniso_U_23
_atom_site_aniso_U_13
_atom_site_aniso_U_12
F2 0.0579(8) 0.0851(10) 0.0595(8) 0.0022(7) -0.0290(6) -0.0082(7)
F3 0.0397(7) 0.1112(12) 0.0663(9) -0.0078(8) 0.0088(6) 0.0020(7)
N2 0.0349(7) 0.0278(7) 0.0289(7) 0.0001(5) 0.0020(6) 0.0026(5)
F1 0.0623(9) 0.0817(10) 0.0910(11) 0.0258(8) -0.0066(8) -0.0340(8)
O1 0.0885(11) 0.0272(6) 0.0400(7) -0.0061(5) -0.0017(7) 0.0015(7)
N1 0.0336(7) 0.0247(7) 0.0266(7) 0.0000(5) 0.0003(5) 0.0000(5)
C8 0.0261(7) 0.0256(7) 0.0277(7) -0.0006(6) 0.0055(6) 0.0006(6)
C11 0.0285(7) 0.0246(7) 0.0264(7) -0.0003(6) 0.0022(6) 0.0009(6)
C13 0.0326(8) 0.0289(8) 0.0284(8) 0.0032(6) 0.0082(7) 0.0002(6)
C14 0.0293(8) 0.0241(7) 0.0297(8) -0.0011(6) 0.0035(6) -0.0007(6)
C5 0.0294(8) 0.0293(8) 0.0323(8) 0.0037(6) 0.0033(7) 0.0028(6)
C12 0.0319(8) 0.0297(8) 0.0273(8) -0.0012(6) 0.0070(6) 0.0034(6)
C6 0.0321(8) 0.0263(8) 0.0363(9) 0.0037(6) 0.0058(7) -0.0004(6)
C15 0.0417(9) 0.0299(8) 0.0358(9) -0.0006(7) 0.0156(7) 0.0054(7)
C16 0.0420(9) 0.0296(8) 0.0322(8) 0.0038(7) 0.0142(7) 0.0022(7)
C7 0.0444(10) 0.0243(8) 0.0361(9) -0.0004(7) 0.0044(8) -0.0018(7)
C9 0.0420(9) 0.0312(8) 0.0262(8) 0.0002(6) -0.0021(7) -0.0012(7)
C17 0.0408(9) 0.0231(8) 0.0517(11) 0.0036(7) 0.0144(8) 0.0033(7)
C1 0.0471(10) 0.0273(8) 0.0500(11) 0.0058(7) 0.0083(9) 0.0026(7)
C2 0.0451(10) 0.0341(9) 0.0559(12) 0.0170(9) 0.0102(9) 0.0095(8)
C4 0.0493(11) 0.0437(10) 0.0345(9) 0.0033(8) -0.0031(8) 0.0072(8)
C3 0.0497(11) 0.0508(12) 0.0420(10) 0.0148(9) -0.0018(9) 0.0106(9)
C10 0.0452(11) 0.0592(13) 0.0463(11) 0.0059(10) -0.0112(9) -0.0107(10)
C18 0.0998(19) 0.0257(9) 0.0753(15) 0.0049(9) 0.0507(15) 0.0031(10)
C19 0.272(5) 0.0293(12) 0.098(2) -0.0054(13) 0.120(3) 0.0055(19)
C20 0.0537(16) 0.0494(16) 0.335(7) 0.070(3) -0.043(3) 0.0024(13)

loop_
_atom_type_symbol
_atom_type_description
_atom_type_scat_dispersion_real
_atom_type_scat_dispersion_imag
_atom_type_scat_source
C C 0.0033 0.0016 'International Tables Vol C Tables 4.2.6.8 and 6.1.1.4'
H H 0.0000 0.0000 'International Tables Vol C Tables 4.2.6.8 and 6.1.1.4'
N N 0.0061 0.0033 'International Tables Vol C Tables 4.2.6.8 and 6.1.1.4'
O O 0.0106 0.0060 'International Tables Vol C Tables 4.2.6.8 and 6.1.1.4'
F F 0.0171 0.0103 'International Tables Vol C Tables 4.2.6.8 and 6.1.1.4'

loop_
_geom_angle_atom_site_label_1
_geom_angle_atom_site_label_2
_geom_angle_atom_site_label_3
_geom_angle
C8 N2 C5 118.47(14)
C8 N1 C7 121.69(13)
C8 N1 C9 122.72(13)
C7 N1 C9 115.55(13)
N2 C8 N1 123.53(14)
N2 C8 C11 116.88(13)
N1 C8 C11 119.59(13)
C12 C11 C16 118.85(14)
C12 C11 C8 122.18(14)
C16 C11 C8 118.76(14)
C12 C13 C14 121.58(15)
C12 C13 H13 119.2
C14 C13 H13 119.2
C13 C14 C15 117.22(14)
C13 C14 C17 122.33(15)
C15 C14 C17 120.44(15)
N2 C5 C6 122.35(14)
N2 C5 C4 118.54(15)
C6 C5 C4 119.08(15)
C11 C12 C13 120.38(15)
C11 C12 H12 119.8
C13 C12 H12 119.8
C5 C6 C1 120.31(16)
C5 C6 C7 119.44(15)
C1 C6 C7 120.25(16)
C16 C15 C14 121.63(15)
C16 C15 H15 119.2
C14 C15 H15 119.2
C11 C16 C15 120.30(15)
C11 C16 H16 119.9
C15 C16 H16 119.9
O1 C7 N1 120.73(16)
O1 C7 C6 125.02(16)
N1 C7 C6 114.25(14)
N1 C9 C10 111.16(15)
N1 C9 H9A 109.4
C10 C9 H9A 109.4
N1 C9 H9B 109.4
C10 C9 H9B 109.4
H9A C9 H9B 108.0
C18 C17 C19 106.8(2)
C18 C17 C20 108.9(2)
C19 C17 C20 109.6(3)
C18 C17 C14 112.63(15)
C19 C17 C14 110.59(17)
C20 C17 C14 108.27(16)
C2 C1 C6 119.86(18)
C2 C1 H1 120.1
C6 C1 H1 120.1
C1 C2 C3 119.84(17)
C1 C2 H2 120.1
C3 C2 H2 120.1
C3 C4 C5 119.75(18)
C3 C4 H4 120.1
C5 C4 H4 120.1
C4 C3 C2 121.16(18)
C4 C3 H3 119.4
C2 C3 H3 119.4
F2 C10 F1 107.11(17)
F2 C10 F3 107.20(18)
F1 C10 F3 106.0(2)
F2 C10 C9 110.50(18)
F1 C10 C9 113.32(18)
F3 C10 C9 112.31(17)
C17 C18 H18A 109.5
C17 C18 H18B 109.5
H18A C18 H18B 109.5
C17 C18 H18C 109.5
H18A C18 H18C 109.5
H18B C18 H18C 109.5
C17 C19 H19A 109.5
C17 C19 H19B 109.5
H19A C19 H19B 109.5
C17 C19 H19C 109.5
H19A C19 H19C 109.5
H19B C19 H19C 109.5
C17 C20 H20A 109.5
C17 C20 H20B 109.5
H20A C20 H20B 109.5
C17 C20 H20C 109.5
H20A C20 H20C 109.5
H20B C20 H20C 109.5

loop_
_geom_bond_atom_site_label_1
_geom_bond_atom_site_label_2
_geom_bond_distance
F2 C10 1.336(2)
F3 C10 1.339(3)
N2 C8 1.289(2)
N2 C5 1.390(2)
F1 C10 1.336(3)
O1 C7 1.215(2)
N1 C8 1.400(2)
N1 C7 1.410(2)
N1 C9 1.468(2)
C8 C11 1.490(2)
C11 C12 1.387(2)
C11 C16 1.387(2)
C13 C12 1.389(2)
C13 C14 1.390(2)
C13 H13 0.9500
C14 C15 1.395(2)
C14 C17 1.535(2)
C5 C6 1.394(2)
C5 C4 1.402(2)
C12 H12 0.9500
C6 C1 1.403(2)
C6 C7 1.460(2)
C15 C16 1.388(2)
C15 H15 0.9500
C16 H16 0.9500
C9 C10 1.504(3)
C9 H9A 0.9900
C9 H9B 0.9900
C17 C18 1.506(3)
C17 C19 1.509(3)
C17 C20 1.511(3)
C1 C2 1.373(3)
C1 H1 0.9500
C2 C3 1.388(3)
C2 H2 0.9500
C4 C3 1.376(3)
C4 H4 0.9500
C3 H3 0.9500
C18 H18A 0.9800
C18 H18B 0.9800
C18 H18C 0.9800
C19 H19A 0.9800
C19 H19B 0.9800
C19 H19C 0.9800
C20 H20A 0.9800
C20 H20B 0.9800
C20 H20C 0.9800
